data_2214864
loop_
_publ_author_name
'Yang, Li-Chao'
'Xu, Qiang-Guo'
'Ou, Jia-Bao'
'Li, Yi-Zhi'
'Wu, Lin'

_publ_section_title
'[\m-1-Benzyl-4-(4-<i>tert</i>-butylphenyl)piperazine-\k^2^<i>N</i>:<i>N</i>']bis[trimethylaluminium(III)]'
_journal_coeditor_code SI2027
_journal_issue 8
_journal_name_full 'Acta Crystallographica Section E'
_journal_page_first m2169
_journal_page_last m2169
_journal_paper_doi 10.1107/S1600536807034435
_journal_volume 63
_journal_year 2007
_chemical_formula_iupac '[Al2 (C H3)6 (C21 H28 N2)]'
_chemical_formula_moiety 'C27 H46 Al2 N2'
_chemical_formula_sum 'C27 H46 Al2 N2'
_chemical_formula_weight 452.62
_chemical_melting_point 443
_chemical_name_systematic
;
[\m-1-Benzyl-4-(4-<i>tert</i>-butylphenyl)piperazine-
\k^2^N:N']bis[trimethylaluminium(III)]
;
_space_group_IT_number 2
_symmetry_cell_setting triclinic
_symmetry_space_group_name_Hall '-P 1'
_symmetry_space_group_name_H-M 'P -1'
_atom_sites_solution_hydrogens geom
_atom_sites_solution_primary direct
_atom_sites_solution_secondary difmap
_audit_creation_method SHELXL97
_cell_angle_alpha 101.419(3)
_cell_angle_beta 96.138(4)
_cell_angle_gamma 90.242(4)
_cell_formula_units_Z 4
_cell_length_a 11.191(3)
_cell_length_b 12.809(3)
_cell_length_c 20.489(5)
_cell_measurement_reflns_used 4614
_cell_measurement_temperature 291(2)
_cell_measurement_theta_max 28.00
_cell_measurement_theta_min 2.47
_cell_volume 2861.4(12)
_computing_cell_refinement SMART
_computing_data_collection 'SMART (Bruker, 2000)'
_computing_data_reduction 'SAINT (Bruker, 2000)'
_computing_molecular_graphics SHELXTL
_computing_publication_material SHELXTL
_computing_structure_refinement SHELXTL
_computing_structure_solution 'SHELXTL (Bruker, 2000)'
_diffrn_ambient_temperature 291(2)
_diffrn_measured_fraction_theta_full 0.976
_diffrn_measured_fraction_theta_max 0.976
_diffrn_measurement_device_type 'Bruker SMART APEX CCD area-detector'
_diffrn_measurement_method '\f and \w'
_diffrn_radiation_monochromator graphite
_diffrn_radiation_source 'sealed tube'
_diffrn_radiation_type MoK\a
_diffrn_radiation_wavelength 0.71073
_diffrn_reflns_av_R_equivalents 0.0306
_diffrn_reflns_av_sigmaI/netI 0.0771
_diffrn_reflns_limit_h_max 13
_diffrn_reflns_limit_h_min -7
_diffrn_reflns_limit_k_max 14
_diffrn_reflns_limit_k_min -15
_diffrn_reflns_limit_l_max 25
_diffrn_reflns_limit_l_min -25
_diffrn_reflns_number 15540
_diffrn_reflns_theta_full 26.00
_diffrn_reflns_theta_max 26.00
_diffrn_reflns_theta_min 1.74
_diffrn_standards_interval_count 150
_diffrn_standards_number 3
_exptl_absorpt_coefficient_mu 0.117
_exptl_absorpt_correction_T_max 0.975
_exptl_absorpt_correction_T_min 0.892
_exptl_absorpt_correction_type multi-scan
_exptl_absorpt_process_details '(SADABS; Bruker, 2000)'
_exptl_crystal_colour colourless
_exptl_crystal_density_diffrn 1.051
_exptl_crystal_density_method 'not measured'
_exptl_crystal_description block
_exptl_crystal_F_000 992
_exptl_crystal_size_max 0.30
_exptl_crystal_size_mid 0.26
_exptl_crystal_size_min 0.24
_refine_diff_density_max 0.601
_refine_diff_density_min -0.626
_refine_ls_extinction_method none
_refine_ls_goodness_of_fit_ref 1.011
_refine_ls_hydrogen_treatment constr
_refine_ls_matrix_type full
_refine_ls_number_parameters 577
_refine_ls_number_reflns 10970
_refine_ls_number_restraints 0
_refine_ls_restrained_S_all 1.011
_refine_ls_R_factor_all 0.0905
_refine_ls_R_factor_gt 0.0639
_refine_ls_shift/su_max 0.000
_refine_ls_shift/su_mean 0.000
_refine_ls_structure_factor_coef Fsqd
_refine_ls_weighting_details 'calc w = 1/[\s^2^(Fo^2^)+(0.05P)^2^+1.55P] where P=(Fo^2^+2Fc^2^)/3'
_refine_ls_weighting_scheme calc
_refine_ls_wR_factor_gt 0.1302
_refine_ls_wR_factor_ref 0.1354
_reflns_number_gt 7250
_reflns_number_total 10970
_reflns_threshold_expression I>2\s(I)
_cod_data_source_file si2027.cif
_cod_data_source_block I
_cod_original_cell_volume 2861.5(13)
_cod_database_code 2214864
_cod_database_fobs_code 2214864

loop_
_symmetry_equiv_pos_as_xyz
'x, y, z'
'-x, -y, -z'

loop_
_atom_site_type_symbol
_atom_site_label
_atom_site_fract_x
_atom_site_fract_y
_atom_site_fract_z
_atom_site_U_iso_or_equiv
_atom_site_adp_type
_atom_site_calc_flag
_atom_site_refinement_flags
_atom_site_occupancy
Al Al1 0.64159(7) 0.89507(6) 0.14885(4) 0.03113(18) Uani d . 1
Al Al2 1.21587(7) 0.91358(6) 0.30146(4) 0.03029(18) Uani d . 1
Al Al3 0.27837(7) 0.61368(7) 0.85482(4) 0.03272(19) Uani d . 1
Al Al4 0.79296(7) 0.58930(6) 0.70435(4) 0.02890(18) Uani d . 1
C C1 0.8858(2) 0.8244(2) 0.16797(13) 0.0310(6) Uani d . 1
H H1A 0.8803 0.7846 0.1222 0.037 Uiso calc R 1
H H1B 0.8436 0.7833 0.1938 0.037 Uiso calc R 1
C C2 1.0182(2) 0.8382(2) 0.19682(12) 0.0320(6) Uani d . 1
H H2A 1.0549 0.7690 0.1924 0.038 Uiso calc R 1
H H2B 1.0606 0.8806 0.1719 0.038 Uiso calc R 1
C C3 0.9768(2) 1.0013(2) 0.26989(13) 0.0303(6) Uani d . 1
H H3A 1.0241 1.0390 0.2444 0.036 Uiso calc R 1
H H3B 0.9819 1.0421 0.3154 0.036 Uiso calc R 1
C C4 0.8461(2) 0.9936(2) 0.23917(13) 0.0335(6) Uani d . 1
H H4A 0.7982 0.9618 0.2673 0.040 Uiso calc R 1
H H4B 0.8176 1.0650 0.2391 0.040 Uiso calc R 1
C C5 0.8775(2) 0.9940(2) 0.12317(13) 0.0308(6) Uani d . 1
H H5A 0.8343 1.0599 0.1258 0.037 Uiso calc R 1
H H5B 0.9608 1.0125 0.1400 0.037 Uiso calc R 1
C C6 0.8722(2) 0.9393(2) 0.05030(13) 0.0325(6) Uani d . 1
C C7 0.9613(2) 0.8707(2) 0.02695(13) 0.0340(6) Uani d . 1
H H7 1.0244 0.8566 0.0571 0.041 Uiso calc R 1
C C8 0.9583(3) 0.8229(2) -0.03992(13) 0.0397(7) Uani d . 1
H H8 1.0170 0.7753 -0.0544 0.048 Uiso calc R 1
C C9 0.8659(3) 0.8473(2) -0.08512(14) 0.0412(7) Uani d . 1
H H9 0.8636 0.8165 -0.1303 0.049 Uiso calc R 1
C C10 0.7781(3) 0.9165(2) -0.06377(14) 0.0398(7) Uani d . 1
H H10 0.7171 0.9322 -0.0946 0.048 Uiso calc R 1
C C11 0.7800(2) 0.9630(2) 0.00359(13) 0.0353(6) Uani d . 1
H H11 0.7204 1.0098 0.0178 0.042 Uiso calc R 1
C C12 0.9765(2) 0.8347(2) 0.31560(13) 0.0311(6) Uani d . 1
C C13 0.9627(3) 0.7213(2) 0.30128(13) 0.0340(6) Uani d . 1
H H13 0.9852 0.6834 0.2611 0.041 Uiso calc R 1
C C14 0.9186(3) 0.6675(2) 0.34359(13) 0.0354(6) Uani d . 1
H H14 0.9113 0.5936 0.3319 0.043 Uiso calc R 1
C C15 0.8835(2) 0.7196(2) 0.40471(13) 0.0305(6) Uani d . 1
C C16 0.8951(3) 0.8298(2) 0.41933(13) 0.0356(6) Uani d . 1
H H16 0.8717 0.8667 0.4596 0.043 Uiso calc R 1
C C17 0.9407(2) 0.8876(2) 0.37573(12) 0.0324(6) Uani d . 1
H H17 0.9469 0.9615 0.3872 0.039 Uiso calc R 1
C C18 0.8331(3) 0.6590(2) 0.45344(14) 0.0377(6) Uani d . 1
C C19 0.8319(3) 0.5369(3) 0.42843(18) 0.0562(9) Uani d . 1
H H19A 0.8053 0.5024 0.4620 0.084 Uiso calc R 1
H H19B 0.9115 0.5147 0.4198 0.084 Uiso calc R 1
H H19C 0.7781 0.5179 0.3879 0.084 Uiso calc R 1
C C20 0.9149(3) 0.6837(3) 0.52033(15) 0.0492(8) Uani d . 1
H H20A 0.9312 0.7591 0.5329 0.074 Uiso calc R 1
H H20B 0.9891 0.6471 0.5153 0.074 Uiso calc R 1
H H20C 0.8753 0.6603 0.5544 0.074 Uiso calc R 1
C C21 0.7067(3) 0.6965(3) 0.46511(19) 0.0615(10) Uani d . 1
H H21A 0.7103 0.7703 0.4867 0.092 Uiso calc R 1
H H21B 0.6725 0.6551 0.4930 0.092 Uiso calc R 1
H H21C 0.6576 0.6878 0.4229 0.092 Uiso calc R 1
C C22 0.6199(3) 0.7823(2) 0.06713(13) 0.0365(6) Uani d . 1
H H22A 0.5357 0.7664 0.0546 0.055 Uiso calc R 1
H H22B 0.6597 0.7193 0.0757 0.055 Uiso calc R 1
H H22C 0.6538 0.8063 0.0314 0.055 Uiso calc R 1
C C23 0.5732(3) 1.0357(2) 0.14290(15) 0.0402(7) Uani d . 1
H H23A 0.5559 1.0404 0.0967 0.060 Uiso calc R 1
H H23B 0.6301 1.0911 0.1650 0.060 Uiso calc R 1
H H23C 0.5004 1.0436 0.1641 0.060 Uiso calc R 1
C C24 0.6038(3) 0.8411(2) 0.22921(13) 0.0395(7) Uani d . 1
H H24A 0.5213 0.8172 0.2232 0.059 Uiso calc R 1
H H24B 0.6172 0.8973 0.2681 0.059 Uiso calc R 1
H H24C 0.6549 0.7829 0.2351 0.059 Uiso calc R 1
C C25 1.2746(2) 0.9738(2) 0.22833(14) 0.0351(6) Uani d . 1
H H25A 1.3549 1.0023 0.2421 0.053 Uiso calc R 1
H H25B 1.2228 1.0296 0.2185 0.053 Uiso calc R 1
H H25C 1.2745 0.9188 0.1890 0.053 Uiso calc R 1
C C26 1.2214(3) 1.0128(2) 0.38873(13) 0.0397(7) Uani d . 1
H H26A 1.1903 0.9774 0.4207 0.060 Uiso calc R 1
H H26B 1.1735 1.0734 0.3839 0.060 Uiso calc R 1
H H26C 1.3031 1.0361 0.4041 0.060 Uiso calc R 1
C C27 1.2719(2) 0.7689(2) 0.30281(14) 0.0361(6) Uani d . 1
H H27A 1.3543 0.7724 0.3220 0.054 Uiso calc R 1
H H27B 1.2655 0.7280 0.2579 0.054 Uiso calc R 1
H H27C 1.2234 0.7356 0.3292 0.054 Uiso calc R 1
C C28 0.4553(2) 0.5047(2) 0.77416(12) 0.0291(6) Uani d . 1
H H28A 0.3941 0.5294 0.7439 0.035 Uiso calc R 1
H H28B 0.4312 0.4335 0.7778 0.035 Uiso calc R 1
C C29 0.5737(2) 0.49806(19) 0.74267(12) 0.0259(5) Uani d . 1
H H29A 0.6326 0.4633 0.7688 0.031 Uiso calc R 1
H H29B 0.5610 0.4550 0.6978 0.031 Uiso calc R 1
C C30 0.6428(2) 0.6655(2) 0.81280(13) 0.0330(6) Uani d . 1
H H30A 0.6974 0.6256 0.8380 0.040 Uiso calc R 1
H H30B 0.6794 0.7352 0.8153 0.040 Uiso calc R 1
C C31 0.5237(2) 0.6781(2) 0.84352(13) 0.0334(6) Uani d . 1
H H31A 0.5395 0.7153 0.8898 0.040 Uiso calc R 1
H H31B 0.4722 0.7224 0.8199 0.040 Uiso calc R 1
C C32 0.4999(2) 0.5226(2) 0.90057(13) 0.0365(7) Uani d . 1
H H32A 0.4906 0.5733 0.9416 0.044 Uiso calc R 1
H H32B 0.4455 0.4628 0.8989 0.044 Uiso calc R 1
C C33 0.6261(2) 0.4825(2) 0.90633(13) 0.0301(6) Uani d . 1
C C34 0.6475(2) 0.3752(2) 0.88124(13) 0.0301(6) Uani d . 1
H H34 0.5850 0.3300 0.8583 0.036 Uiso calc R 1
C C35 0.7626(3) 0.3365(2) 0.89078(14) 0.0376(6) Uani d . 1
H H35 0.7764 0.2653 0.8737 0.045 Uiso calc R 1
C C36 0.8557(3) 0.4011(3) 0.92486(14) 0.0438(7) Uani d . 1
H H36 0.9318 0.3736 0.9314 0.053 Uiso calc R 1
C C37 0.8367(3) 0.5082(3) 0.94981(15) 0.0449(7) Uani d . 1
H H37 0.9002 0.5529 0.9721 0.054 Uiso calc R 1
C C38 0.7214(3) 0.5479(2) 0.94111(13) 0.0397(7) Uani d . 1
H H38 0.7080 0.6189 0.9588 0.048 Uiso calc R 1
C C39 0.5475(2) 0.6626(2) 0.69475(13) 0.0320(6) Uani d . 1
C C40 0.5367(3) 0.7738(2) 0.70635(14) 0.0364(6) Uani d . 1
H H40 0.5732 0.8132 0.7467 0.044 Uiso calc R 1
C C41 0.4777(2) 0.8268(2) 0.66354(13) 0.0328(6) Uani d . 1
H H41 0.4755 0.9008 0.6743 0.039 Uiso calc R 1
C C42 0.4195(2) 0.7718(2) 0.60283(14) 0.0344(6) Uani d . 1
C C43 0.4286(2) 0.6624(2) 0.58951(13) 0.0336(6) Uani d . 1
H H43 0.3920 0.6241 0.5489 0.040 Uiso calc R 1
C C44 0.4894(2) 0.6068(2) 0.63361(13) 0.0345(6) Uani d . 1
H H44 0.4917 0.5329 0.6228 0.041 Uiso calc R 1
C C45 0.3507(2) 0.8302(2) 0.55320(14) 0.0367(6) Uani d . 1
C C46 0.2207(3) 0.7874(3) 0.53678(17) 0.0520(9) Uani d . 1
H H46A 0.2202 0.7129 0.5169 0.078 Uiso calc R 1
H H46B 0.1781 0.8253 0.5060 0.078 Uiso calc R 1
H H46C 0.1823 0.7971 0.5772 0.078 Uiso calc R 1
C C47 0.3529(3) 0.9526(3) 0.57814(18) 0.0555(9) Uani d . 1
H H47A 0.3151 0.9857 0.5434 0.083 Uiso calc R 1
H H47B 0.4347 0.9783 0.5895 0.083 Uiso calc R 1
H H47C 0.3104 0.9697 0.6170 0.083 Uiso calc R 1
C C48 0.4120(3) 0.8086(2) 0.48701(14) 0.0425(7) Uani d . 1
H H48A 0.4215 0.7334 0.4728 0.064 Uiso calc R 1
H H48B 0.4895 0.8441 0.4947 0.064 Uiso calc R 1
H H48C 0.3628 0.8352 0.4529 0.064 Uiso calc R 1
C C49 0.8475(3) 0.7362(2) 0.70366(15) 0.0407(7) Uani d . 1
H H49A 0.8504 0.7787 0.7480 0.061 Uiso calc R 1
H H49B 0.7924 0.7664 0.6737 0.061 Uiso calc R 1
H H49C 0.9262 0.7348 0.6889 0.061 Uiso calc R 1
C C50 0.7598(3) 0.4889(2) 0.61685(13) 0.0381(7) Uani d . 1
H H50A 0.8344 0.4679 0.5996 0.057 Uiso calc R 1
H H50B 0.7123 0.5233 0.5858 0.057 Uiso calc R 1
H H50C 0.7168 0.4271 0.6228 0.057 Uiso calc R 1
C C51 0.8883(2) 0.5318(2) 0.77515(14) 0.0352(6) Uani d . 1
H H51A 0.9667 0.5145 0.7620 0.053 Uiso calc R 1
H H51B 0.8487 0.4688 0.7819 0.053 Uiso calc R 1
H H51C 0.8958 0.5842 0.8161 0.053 Uiso calc R 1
C C52 0.2199(3) 0.6759(3) 0.77589(16) 0.0478(8) Uani d . 1
H H52A 0.1437 0.7079 0.7827 0.072 Uiso calc R 1
H H52B 0.2110 0.6206 0.7364 0.072 Uiso calc R 1
H H52C 0.2769 0.7290 0.7706 0.072 Uiso calc R 1
C C53 0.2949(3) 0.7196(2) 0.94034(15) 0.0439(7) Uani d . 1
H H53A 0.2176 0.7478 0.9491 0.066 Uiso calc R 1
H H53B 0.3489 0.7764 0.9372 0.066 Uiso calc R 1
H H53C 0.3263 0.6857 0.9761 0.066 Uiso calc R 1
C C54 0.2034(3) 0.4745(3) 0.85564(17) 0.0492(8) Uani d . 1
H H54A 0.2406 0.4472 0.8930 0.074 Uiso calc R 1
H H54B 0.2141 0.4257 0.8148 0.074 Uiso calc R 1
H H54C 0.1191 0.4829 0.8595 0.074 Uiso calc R 1
N N1 0.82603(19) 0.92951(17) 0.16896(10) 0.0292(5) Uani d . 1
N N2 1.02877(19) 0.89295(16) 0.27066(10) 0.0294(5) Uani d . 1
N N3 0.62219(19) 0.60702(17) 0.73935(11) 0.0309(5) Uani d . 1
N N4 0.45731(19) 0.57570(17) 0.84175(10) 0.0304(5) Uani d . 1

loop_
_atom_site_aniso_label
_atom_site_aniso_U_11
_atom_site_aniso_U_22
_atom_site_aniso_U_33
_atom_site_aniso_U_12
_atom_site_aniso_U_13
_atom_site_aniso_U_23
Al1 0.0286(4) 0.0340(4) 0.0311(4) 0.0010(3) 0.0052(3) 0.0062(3)
Al2 0.0318(4) 0.0320(4) 0.0277(4) 0.0001(3) 0.0005(3) 0.0092(3)
Al3 0.0294(4) 0.0345(4) 0.0383(5) 0.0049(3) 0.0066(3) 0.0152(4)
Al4 0.0282(4) 0.0324(4) 0.0294(4) 0.0031(3) 0.0115(3) 0.0097(3)
C1 0.0304(14) 0.0297(14) 0.0336(14) 0.0013(11) 0.0043(11) 0.0076(11)
C2 0.0317(14) 0.0350(15) 0.0283(13) 0.0027(11) 0.0027(11) 0.0043(11)
C3 0.0312(14) 0.0307(14) 0.0299(13) -0.0002(11) 0.0007(11) 0.0092(11)
C4 0.0323(15) 0.0317(14) 0.0350(14) 0.0006(11) 0.0018(11) 0.0037(11)
C5 0.0328(14) 0.0278(14) 0.0348(14) -0.0021(11) 0.0043(11) 0.0134(11)
C6 0.0352(15) 0.0292(14) 0.0337(14) -0.0047(11) 0.0010(11) 0.0095(11)
C7 0.0297(14) 0.0437(16) 0.0316(14) -0.0017(12) 0.0096(11) 0.0118(12)
C8 0.0371(16) 0.0519(18) 0.0319(15) -0.0052(13) 0.0139(12) 0.0074(13)
C9 0.0426(17) 0.0513(18) 0.0299(14) -0.0241(14) 0.0084(12) 0.0070(13)
C10 0.0356(16) 0.0568(19) 0.0301(14) -0.0108(14) -0.0035(12) 0.0201(13)
C11 0.0325(15) 0.0473(17) 0.0286(14) -0.0034(12) -0.0030(11) 0.0172(12)
C12 0.0305(14) 0.0349(14) 0.0303(13) -0.0002(11) 0.0069(11) 0.0107(11)
C13 0.0419(16) 0.0321(14) 0.0299(14) 0.0039(12) 0.0141(12) 0.0052(11)
C14 0.0419(16) 0.0343(15) 0.0335(14) -0.0037(12) 0.0118(12) 0.0111(12)
C15 0.0372(15) 0.0304(14) 0.0283(13) -0.0017(11) 0.0106(11) 0.0127(11)
C16 0.0473(17) 0.0315(14) 0.0305(14) 0.0020(12) 0.0142(12) 0.0066(11)
C17 0.0373(15) 0.0349(15) 0.0280(13) 0.0048(12) 0.0131(11) 0.0082(11)
C18 0.0368(15) 0.0436(16) 0.0396(15) -0.0011(12) 0.0189(12) 0.0172(13)
C19 0.055(2) 0.050(2) 0.066(2) -0.0124(16) 0.0168(17) 0.0138(17)
C20 0.052(2) 0.053(2) 0.0437(18) -0.0154(15) 0.0083(15) 0.0115(15)
C21 0.055(2) 0.069(2) 0.068(2) 0.0145(18) 0.0209(18) 0.0229(19)
C22 0.0335(15) 0.0365(15) 0.0358(15) -0.0101(12) 0.0004(11) 0.0003(12)
C23 0.0302(15) 0.0399(16) 0.0534(18) 0.0088(12) 0.0123(13) 0.0120(14)
C24 0.0381(16) 0.0514(18) 0.0321(15) -0.0080(13) 0.0124(12) 0.0113(13)
C25 0.0300(14) 0.0392(15) 0.0388(15) -0.0090(12) 0.0033(11) 0.0150(12)
C26 0.0441(17) 0.0393(16) 0.0329(15) 0.0024(13) -0.0039(12) 0.0048(12)
C27 0.0341(15) 0.0330(15) 0.0434(16) 0.0041(12) -0.0005(12) 0.0152(12)
C28 0.0289(14) 0.0270(13) 0.0329(14) -0.0015(11) 0.0115(11) 0.0055(11)
C29 0.0281(13) 0.0238(12) 0.0298(13) 0.0027(10) 0.0123(10) 0.0097(10)
C30 0.0310(14) 0.0330(14) 0.0346(15) 0.0011(11) 0.0042(11) 0.0054(11)
C31 0.0332(15) 0.0330(15) 0.0341(14) 0.0043(12) 0.0057(11) 0.0057(11)
C32 0.0344(15) 0.0481(17) 0.0356(15) 0.0200(13) 0.0148(12) 0.0230(13)
C33 0.0274(13) 0.0343(14) 0.0318(14) 0.0044(11) 0.0085(11) 0.0113(11)
C34 0.0325(14) 0.0308(14) 0.0311(13) 0.0090(11) 0.0075(11) 0.0140(11)
C35 0.0344(15) 0.0390(16) 0.0437(16) 0.0103(13) 0.0130(13) 0.0136(13)
C36 0.0387(17) 0.060(2) 0.0358(16) 0.0147(15) 0.0070(13) 0.0154(14)
C37 0.0368(17) 0.0536(19) 0.0422(17) 0.0015(14) -0.0099(13) 0.0121(14)
C38 0.0446(17) 0.0422(17) 0.0302(14) 0.0056(13) -0.0025(12) 0.0056(12)
C39 0.0327(14) 0.0322(14) 0.0320(14) 0.0009(11) 0.0056(11) 0.0079(11)
C40 0.0420(16) 0.0312(14) 0.0348(15) 0.0011(12) -0.0004(12) 0.0062(12)
C41 0.0338(15) 0.0294(14) 0.0352(14) 0.0023(11) 0.0001(11) 0.0085(11)
C42 0.0336(15) 0.0351(15) 0.0366(15) 0.0024(12) 0.0029(11) 0.0126(12)
C43 0.0305(14) 0.0349(15) 0.0327(14) -0.0022(11) -0.0046(11) 0.0046(11)
C44 0.0346(15) 0.0358(15) 0.0301(14) -0.0004(12) -0.0043(11) 0.0038(11)
C45 0.0306(15) 0.0443(16) 0.0344(15) 0.0038(12) -0.0084(11) 0.0119(12)
C46 0.051(2) 0.051(2) 0.0533(19) -0.0211(15) -0.0185(15) 0.0215(16)
C47 0.049(2) 0.049(2) 0.068(2) 0.0183(16) -0.0039(17) 0.0165(17)
C48 0.0428(17) 0.0464(17) 0.0377(16) 0.0100(14) -0.0105(13) 0.0149(13)
C49 0.0431(17) 0.0312(15) 0.0544(18) -0.0028(13) 0.0220(14) 0.0158(13)
C50 0.0492(18) 0.0377(16) 0.0298(14) 0.0044(13) 0.0183(12) 0.0054(12)
C51 0.0267(14) 0.0404(16) 0.0383(15) 0.0041(12) 0.0041(11) 0.0070(12)
C52 0.0330(16) 0.058(2) 0.057(2) 0.0065(14) -0.0002(14) 0.0276(16)
C53 0.0395(17) 0.0460(18) 0.0494(18) 0.0131(14) 0.0192(14) 0.0095(14)
C54 0.0364(17) 0.0496(19) 0.066(2) -0.0027(14) 0.0051(15) 0.0230(16)
N1 0.0291(11) 0.0277(11) 0.0310(11) -0.0016(9) 0.0054(9) 0.0053(9)
N2 0.0317(12) 0.0261(11) 0.0325(12) 0.0028(9) 0.0060(9) 0.0091(9)
N3 0.0308(12) 0.0300(12) 0.0337(12) 0.0018(9) 0.0089(9) 0.0080(9)
N4 0.0312(12) 0.0334(12) 0.0300(11) 0.0042(9) 0.0085(9) 0.0118(9)

loop_
_atom_type_symbol
_atom_type_description
_atom_type_scat_dispersion_real
_atom_type_scat_dispersion_imag
_atom_type_scat_source
C C 0.0033 0.0016 'International Tables Vol C Tables 4.2.6.8 and 6.1.1.4'
H H 0.0000 0.0000 'International Tables Vol C Tables 4.2.6.8 and 6.1.1.4'
N N 0.0061 0.0033 'International Tables Vol C Tables 4.2.6.8 and 6.1.1.4'
Al Al 0.0645 0.0514 'International Tables Vol C Tables 4.2.6.8 and 6.1.1.4'

loop_
_geom_angle_atom_site_label_1
_geom_angle_atom_site_label_2
_geom_angle_atom_site_label_3
_geom_angle
C22 Al1 C23 117.28(13)
C22 Al1 C24 111.64(13)
C23 Al1 C24 113.85(13)
C22 Al1 N1 106.49(11)
C23 Al1 N1 102.93(11)
C24 Al1 N1 102.83(11)
C27 Al2 C26 116.72(13)
C27 Al2 C25 112.84(13)
C26 Al2 C25 115.29(13)
C27 Al2 N2 104.44(11)
C26 Al2 N2 102.78(11)
C25 Al2 N2 102.35(10)
C54 Al3 C53 116.88(14)
C54 Al3 C52 114.34(14)
C53 Al3 C52 113.25(14)
C54 Al3 N4 102.92(12)
C53 Al3 N4 102.49(11)
C52 Al3 N4 104.70(11)
C51 Al4 C49 110.99(13)
C51 Al4 C50 115.34(12)
C49 Al4 C50 117.80(13)
C51 Al4 N3 102.76(10)
C49 Al4 N3 104.58(11)
C50 Al4 N3 103.16(11)
N1 C1 C2 112.2(2)
N1 C1 H1A 109.2
C2 C1 H1A 109.2
N1 C1 H1B 109.2
C2 C1 H1B 109.2
H1A C1 H1B 107.9
N2 C2 C1 110.2(2)
N2 C2 H2A 109.6
C1 C2 H2A 109.6
N2 C2 H2B 109.6
C1 C2 H2B 109.6
H2A C2 H2B 108.1
N2 C3 C4 112.0(2)
N2 C3 H3A 109.2
C4 C3 H3A 109.2
N2 C3 H3B 109.2
C4 C3 H3B 109.2
H3A C3 H3B 107.9
N1 C4 C3 114.2(2)
N1 C4 H4A 108.7
C3 C4 H4A 108.7
N1 C4 H4B 108.7
C3 C4 H4B 108.7
H4A C4 H4B 107.6
C6 C5 N1 115.5(2)
C6 C5 H5A 108.4
N1 C5 H5A 108.4
C6 C5 H5B 108.4
N1 C5 H5B 108.4
H5A C5 H5B 107.5
C7 C6 C11 118.4(3)
C7 C6 C5 121.6(2)
C11 C6 C5 119.9(2)
C8 C7 C6 121.7(3)
C8 C7 H7 119.2
C6 C7 H7 119.2
C7 C8 C9 118.8(3)
C7 C8 H8 120.6
C9 C8 H8 120.6
C10 C9 C8 120.8(3)
C10 C9 H9 119.6
C8 C9 H9 119.6
C9 C10 C11 120.4(3)
C9 C10 H10 119.8
C11 C10 H10 119.8
C10 C11 C6 119.9(3)
C10 C11 H11 120.0
C6 C11 H11 120.0
C17 C12 C13 116.6(2)
C17 C12 N2 121.0(2)
C13 C12 N2 122.4(2)
C14 C13 C12 122.5(2)
C14 C13 H13 118.8
C12 C13 H13 118.8
C13 C14 C15 121.6(3)
C13 C14 H14 119.2
C15 C14 H14 119.2
C16 C15 C14 116.9(2)
C16 C15 C18 121.1(2)
C14 C15 C18 122.1(2)
C15 C16 C17 122.4(2)
C15 C16 H16 118.8
C17 C16 H16 118.8
C12 C17 C16 120.0(2)
C12 C17 H17 120.0
C16 C17 H17 120.0
C21 C18 C15 109.2(2)
C21 C18 C20 109.3(3)
C15 C18 C20 108.4(2)
C21 C18 C19 110.3(3)
C15 C18 C19 112.6(2)
C20 C18 C19 107.0(3)
C18 C19 H19A 109.5
C18 C19 H19B 109.5
H19A C19 H19B 109.5
C18 C19 H19C 109.5
H19A C19 H19C 109.5
H19B C19 H19C 109.5
C18 C20 H20A 109.5
C18 C20 H20B 109.5
H20A C20 H20B 109.5
C18 C20 H20C 109.5
H20A C20 H20C 109.5
H20B C20 H20C 109.5
C18 C21 H21A 109.5
C18 C21 H21B 109.5
H21A C21 H21B 109.5
C18 C21 H21C 109.5
H21A C21 H21C 109.5
H21B C21 H21C 109.5
Al1 C22 H22A 109.5
Al1 C22 H22B 109.5
H22A C22 H22B 109.5
Al1 C22 H22C 109.5
H22A C22 H22C 109.5
H22B C22 H22C 109.5
Al1 C23 H23A 109.5
Al1 C23 H23B 109.5
H23A C23 H23B 109.5
Al1 C23 H23C 109.5
H23A C23 H23C 109.5
H23B C23 H23C 109.5
Al1 C24 H24A 109.5
Al1 C24 H24B 109.5
H24A C24 H24B 109.5
Al1 C24 H24C 109.5
H24A C24 H24C 109.5
H24B C24 H24C 109.5
Al2 C25 H25A 109.5
Al2 C25 H25B 109.5
H25A C25 H25B 109.5
Al2 C25 H25C 109.5
H25A C25 H25C 109.5
H25B C25 H25C 109.5
Al2 C26 H26A 109.5
Al2 C26 H26B 109.5
H26A C26 H26B 109.5
Al2 C26 H26C 109.5
H26A C26 H26C 109.5
H26B C26 H26C 109.5
Al2 C27 H27A 109.5
Al2 C27 H27B 109.5
H27A C27 H27B 109.5
Al2 C27 H27C 109.5
H27A C27 H27C 109.5
H27B C27 H27C 109.5
N4 C28 C29 115.9(2)
N4 C28 H28A 108.3
C29 C28 H28A 108.3
N4 C28 H28B 108.3
C29 C28 H28B 108.3
H28A C28 H28B 107.4
N3 C29 C28 111.82(19)
N3 C29 H29A 109.3
C28 C29 H29A 109.3
N3 C29 H29B 109.3
C28 C29 H29B 109.3
H29A C29 H29B 107.9
C31 C30 N3 110.5(2)
C31 C30 H30A 109.5
N3 C30 H30A 109.5
C31 C30 H30B 109.5
N3 C30 H30B 109.5
H30A C30 H30B 108.1
N4 C31 C30 114.7(2)
N4 C31 H31A 108.6
C30 C31 H31A 108.6
N4 C31 H31B 108.6
C30 C31 H31B 108.6
H31A C31 H31B 107.6
C33 C32 N4 119.1(2)
C33 C32 H32A 107.6
N4 C32 H32A 107.6
C33 C32 H32B 107.6
N4 C32 H32B 107.6
H32A C32 H32B 107.0
C38 C33 C34 118.7(2)
C38 C33 C32 121.3(3)
C34 C33 C32 119.8(2)
C35 C34 C33 119.8(3)
C35 C34 H34 120.1
C33 C34 H34 120.1
C36 C35 C34 121.2(3)
C36 C35 H35 119.4
C34 C35 H35 119.4
C35 C36 C37 120.0(3)
C35 C36 H36 120.0
C37 C36 H36 120.0
C36 C37 C38 119.4(3)
C36 C37 H37 120.3
C38 C37 H37 120.3
C33 C38 C37 121.0(3)
C33 C38 H38 119.5
C37 C38 H38 119.5
C44 C39 C40 115.4(2)
C44 C39 N3 120.8(2)
C40 C39 N3 123.6(2)
C41 C40 C39 124.6(3)
C41 C40 H40 117.7
C39 C40 H40 117.7
C40 C41 C42 120.3(3)
C40 C41 H41 119.9
C42 C41 H41 119.9
C43 C42 C41 116.8(2)
C43 C42 C45 121.7(2)
C41 C42 C45 121.5(2)
C42 C43 C44 123.2(3)
C42 C43 H43 118.4
C44 C43 H43 118.4
C43 C44 C39 119.7(3)
C43 C44 H44 120.2
C39 C44 H44 120.2
C42 C45 C46 110.3(2)
C42 C45 C47 113.0(2)
C46 C45 C47 110.2(2)
C42 C45 C48 108.3(2)
C46 C45 C48 108.1(2)
C47 C45 C48 106.8(3)
C45 C46 H46A 109.5
C45 C46 H46B 109.5
H46A C46 H46B 109.5
C45 C46 H46C 109.5
H46A C46 H46C 109.5
H46B C46 H46C 109.5
C45 C47 H47A 109.5
C45 C47 H47B 109.5
H47A C47 H47B 109.5
C45 C47 H47C 109.5
H47A C47 H47C 109.5
H47B C47 H47C 109.5
C45 C48 H48A 109.5
C45 C48 H48B 109.5
H48A C48 H48B 109.5
C45 C48 H48C 109.5
H48A C48 H48C 109.5
H48B C48 H48C 109.5
Al4 C49 H49A 109.5
Al4 C49 H49B 109.5
H49A C49 H49B 109.5
Al4 C49 H49C 109.5
H49A C49 H49C 109.5
H49B C49 H49C 109.5
Al4 C50 H50A 109.5
Al4 C50 H50B 109.5
H50A C50 H50B 109.5
Al4 C50 H50C 109.5
H50A C50 H50C 109.5
H50B C50 H50C 109.5
Al4 C51 H51A 109.5
Al4 C51 H51B 109.5
H51A C51 H51B 109.5
Al4 C51 H51C 109.5
H51A C51 H51C 109.5
H51B C51 H51C 109.5
Al3 C52 H52A 109.5
Al3 C52 H52B 109.5
H52A C52 H52B 109.5
Al3 C52 H52C 109.5
H52A C52 H52C 109.5
H52B C52 H52C 109.5
Al3 C53 H53A 109.5
Al3 C53 H53B 109.5
H53A C53 H53B 109.5
Al3 C53 H53C 109.5
H53A C53 H53C 109.5
H53B C53 H53C 109.5
Al3 C54 H54A 109.5
Al3 C54 H54B 109.5
H54A C54 H54B 109.5
Al3 C54 H54C 109.5
H54A C54 H54C 109.5
H54B C54 H54C 109.5
C4 N1 C1 108.1(2)
C4 N1 C5 107.71(19)
C1 N1 C5 112.8(2)
C4 N1 Al1 106.49(15)
C1 N1 Al1 106.19(15)
C5 N1 Al1 115.23(16)
C12 N2 C3 114.3(2)
C12 N2 C2 116.1(2)
C3 N2 C2 104.13(19)
C12 N2 Al2 107.98(16)
C3 N2 Al2 108.25(15)
C2 N2 Al2 105.53(15)
C39 N3 C29 114.5(2)
C39 N3 C30 115.1(2)
C29 N3 C30 104.30(19)
C39 N3 Al4 107.48(15)
C29 N3 Al4 108.44(15)
C30 N3 Al4 106.70(15)
C28 N4 C31 110.38(19)
C28 N4 C32 114.7(2)
C31 N4 C32 113.1(2)
C28 N4 Al3 106.48(15)
C31 N4 Al3 106.98(15)
C32 N4 Al3 104.54(15)

loop_
_geom_bond_atom_site_label_1
_geom_bond_atom_site_label_2
_geom_bond_distance
Al1 C22 1.975(3)
Al1 C23 1.980(3)
Al1 C24 1.991(3)
Al1 N1 2.089(2)
Al2 C27 1.963(3)
Al2 C26 1.973(3)
Al2 C25 1.984(3)
Al2 N2 2.121(2)
Al3 C54 1.971(3)
Al3 C53 1.983(3)
Al3 C52 1.991(3)
Al3 N4 2.095(2)
Al4 C51 1.970(3)
Al4 C49 1.979(3)
Al4 C50 1.986(3)
Al4 N3 2.109(2)
C1 N1 1.504(3)
C1 C2 1.531(4)
C1 H1A 0.9700
C1 H1B 0.9700
C2 N2 1.528(3)
C2 H2A 0.9700
C2 H2B 0.9700
C3 N2 1.509(3)
C3 C4 1.524(4)
C3 H3A 0.9700
C3 H3B 0.9700
C4 N1 1.502(3)
C4 H4A 0.9700
C4 H4B 0.9700
C5 C6 1.513(4)
C5 N1 1.521(3)
C5 H5A 0.9700
C5 H5B 0.9700
C6 C7 1.392(4)
C6 C11 1.407(4)
C7 C8 1.382(4)
C7 H7 0.9300
C8 C9 1.392(4)
C8 H8 0.9300
C9 C10 1.373(4)
C9 H9 0.9300
C10 C11 1.389(4)
C10 H10 0.9300
C11 H11 0.9300
C12 C17 1.384(3)
C12 C13 1.428(4)
C12 N2 1.460(3)
C13 C14 1.340(4)
C13 H13 0.9300
C14 C15 1.394(4)
C14 H14 0.9300
C15 C16 1.387(4)
C15 C18 1.530(3)
C16 C17 1.401(4)
C16 H16 0.9300
C17 H17 0.9300
C18 C21 1.525(4)
C18 C20 1.541(4)
C18 C19 1.546(4)
C19 H19A 0.9600
C19 H19B 0.9600
C19 H19C 0.9600
C20 H20A 0.9600
C20 H20B 0.9600
C20 H20C 0.9600
C21 H21A 0.9600
C21 H21B 0.9600
C21 H21C 0.9600
C22 H22A 0.9600
C22 H22B 0.9600
C22 H22C 0.9600
C23 H23A 0.9600
C23 H23B 0.9600
C23 H23C 0.9600
C24 H24A 0.9600
C24 H24B 0.9600
C24 H24C 0.9600
C25 H25A 0.9600
C25 H25B 0.9600
C25 H25C 0.9600
C26 H26A 0.9600
C26 H26B 0.9600
C26 H26C 0.9600
C27 H27A 0.9600
C27 H27B 0.9600
C27 H27C 0.9600
C28 N4 1.497(3)
C28 C29 1.530(3)
C28 H28A 0.9700
C28 H28B 0.9700
C29 N3 1.512(3)
C29 H29A 0.9700
C29 H29B 0.9700
C30 C31 1.530(4)
C30 N3 1.535(3)
C30 H30A 0.9700
C30 H30B 0.9700
C31 N4 1.497(3)
C31 H31A 0.9700
C31 H31B 0.9700
C32 C33 1.505(4)
C32 N4 1.532(3)
C32 H32A 0.9700
C32 H32B 0.9700
C33 C38 1.393(4)
C33 C34 1.401(4)
C34 C35 1.389(4)
C34 H34 0.9300
C35 C36 1.367(4)
C35 H35 0.9300
C36 C37 1.391(4)
C36 H36 0.9300
C37 C38 1.395(4)
C37 H37 0.9300
C38 H38 0.9300
C39 C44 1.404(4)
C39 C40 1.404(4)
C39 N3 1.463(3)
C40 C41 1.335(4)
C40 H40 0.9300
C41 C42 1.394(4)
C41 H41 0.9300
C42 C43 1.381(4)
C42 C45 1.525(4)
C43 C44 1.383(4)
C43 H43 0.9300
C44 H44 0.9300
C45 C46 1.531(4)
C45 C47 1.550(4)
C45 C48 1.562(4)
C46 H46A 0.9600
C46 H46B 0.9600
C46 H46C 0.9600
C47 H47A 0.9600
C47 H47B 0.9600
C47 H47C 0.9600
C48 H48A 0.9600
C48 H48B 0.9600
C48 H48C 0.9600
C49 H49A 0.9600
C49 H49B 0.9600
C49 H49C 0.9600
C50 H50A 0.9600
C50 H50B 0.9600
C50 H50C 0.9600
C51 H51A 0.9600
C51 H51B 0.9600
C51 H51C 0.9600
C52 H52A 0.9600
C52 H52B 0.9600
C52 H52C 0.9600
C53 H53A 0.9600
C53 H53B 0.9600
C53 H53C 0.9600
C54 H54A 0.9600
C54 H54B 0.9600
C54 H54C 0.9600

loop_
_geom_torsion_atom_site_label_1
_geom_torsion_atom_site_label_2
_geom_torsion_atom_site_label_3
_geom_torsion_atom_site_label_4
_geom_torsion
_geom_torsion_publ_flag
N1 C1 C2 N2 63.3(3) ?
N2 C3 C4 N1 -57.4(3) ?
N1 C5 C6 C7 -85.1(3) ?
N1 C5 C6 C11 99.2(3) yes
C11 C6 C7 C8 -2.5(4) ?
C5 C6 C7 C8 -178.2(2) ?
C6 C7 C8 C9 2.3(4) ?
C7 C8 C9 C10 -0.9(4) ?
C8 C9 C10 C11 -0.2(4) ?
C9 C10 C11 C6 0.0(4) ?
C7 C6 C11 C10 1.3(4) ?
C5 C6 C11 C10 177.1(2) ?
C17 C12 C13 C14 -0.6(4) ?
N2 C12 C13 C14 177.6(3) ?
C12 C13 C14 C15 -0.1(5) ?
C13 C14 C15 C16 0.7(4) ?
C13 C14 C15 C18 -179.9(3) ?
C14 C15 C16 C17 -0.5(4) ?
C18 C15 C16 C17 -179.9(3) ?
C13 C12 C17 C16 0.8(4) ?
N2 C12 C17 C16 -177.5(2) ?
C15 C16 C17 C12 -0.2(4) ?
C16 C15 C18 C21 59.0(4) ?
C14 C15 C18 C21 -120.3(3) ?
C16 C15 C18 C20 -60.0(3) ?
C14 C15 C18 C20 120.7(3) ?
C16 C15 C18 C19 -178.1(3) ?
C14 C15 C18 C19 2.5(4) ?
N4 C28 C29 N3 -54.3(3) ?
N3 C30 C31 N4 58.4(3) ?
N4 C32 C33 C38 89.4(3) ?
N4 C32 C33 C34 -96.0(3) ?
C38 C33 C34 C35 -0.7(4) ?
C32 C33 C34 C35 -175.4(2) ?
C33 C34 C35 C36 0.6(4) ?
C34 C35 C36 C37 -1.0(4) ?
C35 C36 C37 C38 1.6(4) ?
C34 C33 C38 C37 1.3(4) ?
C32 C33 C38 C37 175.9(3) ?
C36 C37 C38 C33 -1.7(4) ?
C44 C39 C40 C41 -0.9(4) ?
N3 C39 C40 C41 173.8(3) ?
C39 C40 C41 C42 1.1(5) ?
C40 C41 C42 C43 -1.3(4) ?
C40 C41 C42 C45 179.5(3) ?
C41 C42 C43 C44 1.4(4) ?
C45 C42 C43 C44 -179.4(3) ?
C42 C43 C44 C39 -1.3(4) ?
C40 C39 C44 C43 0.9(4) ?
N3 C39 C44 C43 -174.0(2) ?
C43 C42 C45 C46 56.6(4) ?
C41 C42 C45 C46 -124.3(3) ?
C43 C42 C45 C47 -179.6(3) ?
C41 C42 C45 C47 -0.5(4) ?
C43 C42 C45 C48 -61.5(3) ?
C41 C42 C45 C48 117.6(3) ?
C3 C4 N1 C1 50.7(3) ?
C3 C4 N1 C5 -71.4(3) ?
C3 C4 N1 Al1 164.42(18) ?
C2 C1 N1 C4 -53.5(3) yes
C2 C1 N1 C5 65.4(3) ?
C2 C1 N1 Al1 -167.47(17) ?
C6 C5 N1 C4 176.5(2) ?
C6 C5 N1 C1 57.4(3) ?
C6 C5 N1 Al1 -64.8(3) ?
C22 Al1 N1 C4 -166.00(17) ?
C23 Al1 N1 C4 70.06(18) ?
C24 Al1 N1 C4 -48.49(18) ?
C22 Al1 N1 C1 -50.98(18) ?
C23 Al1 N1 C1 -174.93(17) ?
C24 Al1 N1 C1 66.53(18) ?
C22 Al1 N1 C5 74.66(19) ?
C23 Al1 N1 C5 -49.29(19) ?
C24 Al1 N1 C5 -167.83(17) ?
C17 C12 N2 C3 -34.8(3) ?
C13 C12 N2 C3 147.0(2) ?
C17 C12 N2 C2 -156.1(2) ?
C13 C12 N2 C2 25.7(3) ?
C17 C12 N2 Al2 85.7(3) ?
C13 C12 N2 Al2 -92.5(3) yes
C4 C3 N2 C12 -67.5(3) ?
C4 C3 N2 C2 60.2(3) yes
C4 C3 N2 Al2 172.11(17) ?
C1 C2 N2 C12 63.5(3) ?
C1 C2 N2 C3 -63.1(2) ?
C1 C2 N2 Al2 -177.02(17) ?
C27 Al2 N2 C12 54.28(18) ?
C26 Al2 N2 C12 -68.03(18) ?
C25 Al2 N2 C12 172.10(17) ?
C27 Al2 N2 C3 178.53(16) ?
C26 Al2 N2 C3 56.22(18) ?
C25 Al2 N2 C3 -63.65(18) ?
C27 Al2 N2 C2 -70.47(17) ?
C26 Al2 N2 C2 167.22(16) ?
C25 Al2 N2 C2 47.35(18) ?
C44 C39 N3 C29 -38.2(3) ?
C40 C39 N3 C29 147.3(3) ?
C44 C39 N3 C30 -159.0(2) ?
C40 C39 N3 C30 26.5(3) ?
C44 C39 N3 Al4 82.3(3) ?
C40 C39 N3 Al4 -92.2(3) ?
C28 C29 N3 C39 -65.6(3) ?
C28 C29 N3 C30 61.0(3) ?
C28 C29 N3 Al4 174.39(16) ?
C31 C30 N3 C39 63.1(3) ?
C31 C30 N3 C29 -63.1(2) ?
C31 C30 N3 Al4 -177.73(17) ?
C51 Al4 N3 C39 172.68(17) ?
C49 Al4 N3 C39 56.67(19) ?
C50 Al4 N3 C39 -67.08(18) ?
C51 Al4 N3 C29 -63.09(18) ?
C49 Al4 N3 C29 -179.10(17) ?
C50 Al4 N3 C29 57.15(18) ?
C51 Al4 N3 C30 48.73(18) ?
C49 Al4 N3 C30 -67.27(18) ?
C50 Al4 N3 C30 168.97(16) ?
C29 C28 N4 C31 43.4(3) ?
C29 C28 N4 C32 -85.8(3) ?
C29 C28 N4 Al3 159.12(17) ?
C30 C31 N4 C28 -45.6(3) ?
C30 C31 N4 C32 84.4(3) ?
C30 C31 N4 Al3 -161.01(18) ?
C33 C32 N4 C28 62.6(3) ?
C33 C32 N4 C31 -65.1(3) ?
C33 C32 N4 Al3 178.8(2) ?
C54 Al3 N4 C28 64.43(18) ?
C53 Al3 N4 C28 -173.84(17) ?
C52 Al3 N4 C28 -55.40(19) ?
C54 Al3 N4 C31 -177.54(18) ?
C53 Al3 N4 C31 -55.81(18) ?
C52 Al3 N4 C31 62.63(19) ?
C54 Al3 N4 C32 -57.3(2) ?
C53 Al3 N4 C32 64.4(2) ?
C52 Al3 N4 C32 -177.15(19) ?
